data_7243246
loop_
_publ_author_name
'Bereczki, Laura'
'Zodge, Amit'
'K\>or\"osi, M\'arton'
'Holczbauer, Tam\'as'
'De, Sourav'
'Sz\'ekely, Edit'
'Bombicz, Petra'

_publ_section_title
;
 A bug in enantiomer separation: double salt formation -- diastereomeric
 and double salt structures of 1-cyclohexylethylammonium 2- and
 4-chloromandelate
;
_journal_issue 31
_journal_name_full CrystEngComm
_journal_page_first 5367
_journal_page_last 5376
_journal_paper_doi 10.1039/D1CE00145K
_journal_volume 23
_journal_year 2021
_chemical_absolute_configuration rmad
_chemical_formula_moiety 'C8 H18 N 1+, C8 H6 Cl O3 1-'
_chemical_formula_sum 'C16 H24 Cl N O3'
_chemical_formula_weight 313.81
_chemical_melting_point 411(1)
_chemical_name_common
;
(S)-(1-cyclohexylethyl)ammonium (R,S)-2-chloromandelate
;
_chemical_name_systematic
;
(S)-(1-cyclohexylethyl)ammonium (R,S)-2-(2-chlorophenyl)-2-hydroxyacetate
;
_space_group_crystal_system monoclinic
_space_group_IT_number 5
_space_group_name_Hall 'C 2y'
_space_group_name_H-M_alt 'C 1 2 1'
_atom_sites_solution_hydrogens mixed
_atom_sites_solution_primary direct
_atom_sites_solution_secondary difmap
_audit_creation_method SHELXL-2014/7
_audit_update_record
;
2021-01-29 deposited with the CCDC.	2021-07-05 downloaded from the CCDC.
;
_cell_angle_alpha 90
_cell_angle_beta 92.5330(10)
_cell_angle_gamma 90
_cell_formula_units_Z 8
_cell_length_a 24.2266(8)
_cell_length_b 10.0661(8)
_cell_length_c 13.3665(8)
_cell_measurement_reflns_used 18379
_cell_measurement_temperature 119(2)
_cell_measurement_theta_max 71.835
_cell_measurement_theta_min 3.310
_cell_volume 3256.5(3)
_computing_cell_refinement
;
RAPID-AUTO (Rigaku Corp., Tokyo, Japan, 2015)
;
_computing_data_collection
;
RAPID-AUTO (Rigaku Corp., Tokyo, Japan, 2015)
;
_computing_data_reduction
;
RAPID-AUTO (Rigaku Corp., Tokyo, Japan, 2015)
;
_computing_molecular_graphics
;
Spek, A.L. (2003). J.Appl.Cryst. 36,7-13.
;
_computing_publication_material
;
C. F. Macrae, J. Appl. Cryst., 41, 466-470, 2008
;
_computing_structure_refinement 'SHELXL-2014/7 (Sheldrick, 2014)'
_computing_structure_solution
;
  Sheldrick, G. M. (2015). Acta Cryst. A71, 3-8.
;
_diffrn_ambient_temperature 119(2)
_diffrn_detector_area_resol_mean 10.0000
_diffrn_measured_fraction_theta_full 0.970
_diffrn_measured_fraction_theta_max 0.967
_diffrn_measurement_device RAXIS-RAPID
_diffrn_measurement_method dtprofit.ref
_diffrn_radiation_detector RX
_diffrn_radiation_monochromator 'Graphite Monochromator'
_diffrn_radiation_source 'Sealed Tube'
_diffrn_radiation_type CuK\a
_diffrn_radiation_wavelength 1.54178
_diffrn_reflns_av_R_equivalents 0.0513
_diffrn_reflns_av_unetI/netI 0.0612
_diffrn_reflns_Laue_measured_fraction_full 0.970
_diffrn_reflns_Laue_measured_fraction_max 0.967
_diffrn_reflns_limit_h_max 29
_diffrn_reflns_limit_h_min -29
_diffrn_reflns_limit_k_max 12
_diffrn_reflns_limit_k_min -12
_diffrn_reflns_limit_l_max 15
_diffrn_reflns_limit_l_min -14
_diffrn_reflns_number 18879
_diffrn_reflns_point_group_measured_fraction_full 0.952
_diffrn_reflns_point_group_measured_fraction_max 0.949
_diffrn_reflns_theta_full 67.679
_diffrn_reflns_theta_max 68.245
_diffrn_reflns_theta_min 3.310
_exptl_absorpt_coefficient_mu 2.157
_exptl_absorpt_correction_T_max 0.964
_exptl_absorpt_correction_T_min 0.882
_exptl_absorpt_correction_type numerical
_exptl_absorpt_process_details
;
  NUMABS, Numerical Absorption correction Program (T.Higashi, 2011)
;
_exptl_crystal_colour colorless
_exptl_crystal_density_diffrn 1.280
_exptl_crystal_description platelet
_exptl_crystal_F_000 1344
_exptl_crystal_size_max 0.61
_exptl_crystal_size_mid 0.48
_exptl_crystal_size_min 0.44
_exptl_transmission_factor_max 0.964339
_exptl_transmission_factor_min 0.881501
_refine_diff_density_max 0.277
_refine_diff_density_min -0.206
_refine_diff_density_rms 0.041
_refine_ls_abs_structure_details
;
 Flack x determined using 1843 quotients [(I+)-(I-)]/[(I+)+(I-)]
 (Parsons, Flack and Wagner, Acta Cryst. B69 (2013) 249-259).
;
_refine_ls_abs_structure_Flack 0.099(9)
_refine_ls_extinction_method none
_refine_ls_goodness_of_fit_ref 1.080
_refine_ls_hydrogen_treatment mixed
_refine_ls_matrix_type full
_refine_ls_number_parameters 413
_refine_ls_number_reflns 5644
_refine_ls_number_restraints 1
_refine_ls_restrained_S_all 1.080
_refine_ls_R_factor_all 0.0526
_refine_ls_R_factor_gt 0.0468
_refine_ls_shift/su_max 0.000
_refine_ls_shift/su_mean 0.000
_refine_ls_structure_factor_coef Fsqd
_refine_ls_weighting_details 'w=1/[\s^2^(Fo^2^)+(0.0446P)^2^+1.2400P] where P=(Fo^2^+2Fc^2^)/3'
_refine_ls_weighting_scheme calc
_refine_ls_wR_factor_gt 0.1070
_refine_ls_wR_factor_ref 0.1100
_reflns_Friedel_coverage 0.846
_reflns_Friedel_fraction_full 0.931
_reflns_Friedel_fraction_max 0.927
_reflns_number_gt 5111
_reflns_number_total 5644
_reflns_threshold_expression 'I > 2\s(I)'
_cod_data_source_file d1ce00145k2.cif
_cod_data_source_block shelx_CCDC4
_cod_depositor_comments 'Adding full bibliography for 7243242--7243247.cif.'
_cod_original_sg_symbol_H-M 'C 2'
_cod_database_code 7243246
_shelx_space_group_comment
;
The symmetry employed for this shelxl refinement is uniquely defined
by the following loop, which should always be used as a source of
symmetry information in preference to the above space-group names.
They are only intended as comments.
;

loop_
_space_group_symop_operation_xyz
'x, y, z'
'-x, y, -z'
'x+1/2, y+1/2, z'
'-x+1/2, y+1/2, -z'

loop_
_atom_site_label
_atom_site_type_symbol
_atom_site_fract_x
_atom_site_fract_y
_atom_site_fract_z
_atom_site_U_iso_or_equiv
_atom_site_adp_type
_atom_site_occupancy
_atom_site_site_symmetry_order
_atom_site_calc_flag
_atom_site_refinement_flags_posn
_atom_site_refinement_flags_adp
_atom_site_refinement_flags_occupancy
_atom_site_disorder_assembly
_atom_site_disorder_group
Cl1' Cl 0.47469(5) 0.70134(14) 0.37371(11) 0.0589(4) Uani 1 1 d . . . . .
Cl1 Cl 0.04127(6) -0.01547(14) 0.10348(11) 0.0662(4) Uani 1 1 d . . . . .
O1' O 0.23647(12) 0.4738(3) -0.0106(2) 0.0354(7) Uani 1 1 d . . . . .
O3' O 0.28364(14) 0.7093(3) -0.0062(2) 0.0424(8) Uani 1 1 d . . . . .
O2' O 0.26920(11) 0.4264(3) 0.1439(2) 0.0316(7) Uani 1 1 d . . . . .
O2 O 0.26713(11) 0.1285(3) 0.3574(2) 0.0309(7) Uani 1 1 d . . . . .
O1 O 0.26513(13) 0.0807(3) 0.5196(2) 0.0353(7) Uani 1 1 d . . . . .
O3 O 0.21848(15) -0.1534(3) 0.4866(3) 0.0403(9) Uani 1 1 d . . . . .
N1' N 0.30387(15) 0.1570(4) 0.1597(3) 0.0307(8) Uani 1 1 d . . . . .
N1 N 0.22509(15) 0.3882(4) 0.3301(3) 0.0299(8) Uani 1 1 d . . . . .
C8' C 0.32081(17) 0.6612(4) 0.2617(3) 0.0333(10) Uani 1 1 d . . . . .
H8' H 0.285833 0.650959 0.286701 0.040 Uiso 1 1 calc R U . . .
C7' C 0.36570(18) 0.6708(4) 0.3274(4) 0.0388(11) Uani 1 1 d . . . . .
H7' H 0.361202 0.666668 0.396089 0.047 Uiso 1 1 calc R U . . .
C3' C 0.32631(17) 0.6664(4) 0.1581(3) 0.0294(9) Uani 1 1 d . . . . .
C6 C 0.09694(18) -0.0347(4) 0.1890(4) 0.0395(11) Uani 1 1 d . . . . .
C3 C 0.18551(17) -0.0705(4) 0.3248(3) 0.0295(10) Uani 1 1 d . . . . .
C16' C 0.38725(18) 0.3007(4) 0.2908(3) 0.0330(10) Uani 1 1 d . . . . .
H16A H 0.390348 0.374053 0.244361 0.040 Uiso 1 1 calc R U . . .
H16B H 0.349491 0.298115 0.312055 0.040 Uiso 1 1 calc R U . . .
C5' C 0.42459(18) 0.6931(5) 0.1887(4) 0.0435(12) Uani 1 1 d . . . . .
H5' H 0.459539 0.704781 0.163903 0.052 Uiso 1 1 calc R U . . .
C6' C 0.41781(18) 0.6869(4) 0.2906(4) 0.0386(11) Uani 1 1 d . . . . .
C2' C 0.27629(17) 0.6511(4) 0.0883(3) 0.0318(10) Uani 1 1 d . . . . .
H2' H 0.245371 0.696389 0.118652 0.038 Uiso 1 1 calc R U . . .
C7 C 0.14957(19) -0.0454(4) 0.1552(4) 0.0378(11) Uani 1 1 d . . . . .
H7 H 0.155520 -0.039567 0.087038 0.045 Uiso 1 1 calc R U . . .
C4 C 0.13212(18) -0.0580(4) 0.3569(4) 0.0376(11) Uani 1 1 d . . . . .
H4 H 0.126077 -0.062126 0.425072 0.045 Uiso 1 1 calc R U . . .
C2 C 0.23358(18) -0.0853(4) 0.3994(3) 0.0307(10) Uani 1 1 d . . . . .
H2 H 0.262612 -0.136237 0.367965 0.037 Uiso 1 1 calc R U . . .
C1 C 0.25717(16) 0.0526(4) 0.4292(3) 0.0276(9) Uani 1 1 d . . . . .
C12' C 0.40016(17) 0.0539(4) 0.3109(3) 0.0347(11) Uani 1 1 d . . . . .
H12A H 0.362759 0.039318 0.331531 0.042 Uiso 1 1 calc R U . . .
H12B H 0.412038 -0.025787 0.277177 0.042 Uiso 1 1 calc R U . . .
C4' C 0.37886(18) 0.6819(4) 0.1241(4) 0.0385(11) Uani 1 1 d . . . . .
H4' H 0.383597 0.684811 0.055485 0.046 Uiso 1 1 calc R U . . .
C11 C 0.13518(17) 0.4167(4) 0.2344(3) 0.0320(10) Uani 1 1 d . . . . .
H11 H 0.160626 0.458617 0.188955 0.038 Uiso 1 1 calc R U . . .
C8 C 0.19339(18) -0.0648(4) 0.2227(3) 0.0321(10) Uani 1 1 d . . . . .
H8 H 0.228807 -0.074257 0.199486 0.038 Uiso 1 1 calc R U . . .
C11' C 0.40034(16) 0.1705(4) 0.2376(3) 0.0308(10) Uani 1 1 d . . . . .
H11' H 0.438355 0.178622 0.216119 0.037 Uiso 1 1 calc R U . . .
C15' C 0.42616(19) 0.3239(5) 0.3815(4) 0.0394(11) Uani 1 1 d . . . . .
H15A H 0.463620 0.334001 0.359841 0.047 Uiso 1 1 calc R U . . .
H15B H 0.415912 0.405254 0.414833 0.047 Uiso 1 1 calc R U . . .
C12 C 0.09510(18) 0.3316(5) 0.1703(4) 0.0398(11) Uani 1 1 d . . . . .
H12C H 0.115609 0.263818 0.136168 0.048 Uiso 1 1 calc R U . . .
H12D H 0.069537 0.287469 0.213168 0.048 Uiso 1 1 calc R U . . .
C1' C 0.25964(16) 0.5042(4) 0.0716(3) 0.0282(9) Uani 1 1 d . . . . .
C5 C 0.08769(19) -0.0394(4) 0.2900(4) 0.0433(12) Uani 1 1 d . . . . .
H5 H 0.052138 -0.030353 0.312618 0.052 Uiso 1 1 calc R U . . .
C9' C 0.36462(17) 0.1432(4) 0.1435(3) 0.0330(10) Uani 1 1 d . . . . .
H9' H 0.371324 0.051128 0.123496 0.040 Uiso 1 1 calc R U . . .
C14' C 0.42376(17) 0.2084(5) 0.4542(3) 0.0399(11) Uani 1 1 d . . . . .
H14A H 0.386955 0.202563 0.479664 0.048 Uiso 1 1 calc R U . . .
H14B H 0.449601 0.223874 0.510551 0.048 Uiso 1 1 calc R U . . .
C13' C 0.43798(18) 0.0780(5) 0.4034(3) 0.0394(11) Uani 1 1 d . . . . .
H13A H 0.434200 0.005333 0.450254 0.047 Uiso 1 1 calc R U . . .
H13B H 0.476087 0.080558 0.384104 0.047 Uiso 1 1 calc R U . . .
C9 C 0.16985(16) 0.3274(4) 0.3056(3) 0.0302(10) Uani 1 1 d . . . . .
H9 H 0.176274 0.243902 0.270157 0.036 Uiso 1 1 calc R U . . .
C10 C 0.14344(18) 0.2923(4) 0.4032(3) 0.0392(11) Uani 1 1 d . . . . .
H10A H 0.165420 0.226263 0.438201 0.059 Uiso 1 1 calc R U . . .
H10B H 0.106946 0.258029 0.389101 0.059 Uiso 1 1 calc R U . . .
H10C H 0.141287 0.370417 0.444058 0.059 Uiso 1 1 calc R U . . .
C16 C 0.10425(19) 0.5282(4) 0.2855(3) 0.0372(11) Uani 1 1 d . . . . .
H16C H 0.079423 0.490177 0.332779 0.045 Uiso 1 1 calc R U . . .
H16D H 0.130507 0.584330 0.322469 0.045 Uiso 1 1 calc R U . . .
C15 C 0.07114(19) 0.6121(5) 0.2089(4) 0.0432(12) Uani 1 1 d . . . . .
H15C H 0.049904 0.677879 0.243683 0.052 Uiso 1 1 calc R U . . .
H15D H 0.096373 0.658693 0.166830 0.052 Uiso 1 1 calc R U . . .
C13 C 0.0629(2) 0.4154(5) 0.0935(4) 0.0495(13) Uani 1 1 d . . . . .
H13C H 0.036670 0.359645 0.056161 0.059 Uiso 1 1 calc R U . . .
H13D H 0.088146 0.452780 0.046710 0.059 Uiso 1 1 calc R U . . .
C10' C 0.37774(19) 0.2320(5) 0.0555(3) 0.0455(12) Uani 1 1 d . . . . .
H10D H 0.373838 0.323423 0.074356 0.068 Uiso 1 1 calc R U . . .
H10E H 0.352675 0.212550 -0.000246 0.068 Uiso 1 1 calc R U . . .
H10F H 0.414967 0.216044 0.036783 0.068 Uiso 1 1 calc R U . . .
C14 C 0.03222(19) 0.5270(5) 0.1437(4) 0.0472(13) Uani 1 1 d . . . . .
H14C H 0.004010 0.489479 0.184531 0.057 Uiso 1 1 calc R U . . .
H14D H 0.014005 0.582284 0.092753 0.057 Uiso 1 1 calc R U . . .
H1N' H 0.2829(19) 0.096(5) 0.109(4) 0.045(13) Uiso 1 1 d . . . . .
H2N' H 0.2948(18) 0.130(5) 0.218(4) 0.041(14) Uiso 1 1 d . . . . .
H1N H 0.227(2) 0.464(6) 0.378(4) 0.066(16) Uiso 1 1 d . . . . .
H2N H 0.2422(16) 0.418(4) 0.276(3) 0.033(12) Uiso 1 1 d . . . . .
H3N' H 0.2924(17) 0.244(5) 0.147(3) 0.035(12) Uiso 1 1 d . . . . .
H3N H 0.2473(19) 0.328(5) 0.361(4) 0.046(14) Uiso 1 1 d . . . . .
H1O H 0.223(2) -0.225(6) 0.476(5) 0.07(2) Uiso 1 1 d . . . . .
H1O' H 0.274(3) 0.791(9) 0.005(6) 0.14(3) Uiso 1 1 d . . . . .

loop_
_atom_site_aniso_label
_atom_site_aniso_U_11
_atom_site_aniso_U_22
_atom_site_aniso_U_33
_atom_site_aniso_U_23
_atom_site_aniso_U_13
_atom_site_aniso_U_12
Cl1' 0.0529(7) 0.0567(8) 0.0646(10) -0.0109(7) -0.0245(6) 0.0034(6)
Cl1 0.0578(8) 0.0665(9) 0.0712(11) -0.0118(8) -0.0311(7) 0.0092(7)
O1' 0.0524(19) 0.0253(14) 0.0275(18) -0.0006(13) -0.0082(14) -0.0035(13)
O3' 0.064(2) 0.0280(15) 0.034(2) 0.0059(16) -0.0103(15) -0.0031(16)
O2' 0.0411(16) 0.0245(14) 0.0290(18) 0.0033(13) 0.0005(13) 0.0020(12)
O2 0.0395(16) 0.0279(14) 0.0255(18) 0.0016(13) 0.0013(13) 0.0001(12)
O1 0.0584(19) 0.0271(15) 0.0203(18) -0.0025(13) -0.0014(14) -0.0052(14)
O3 0.067(2) 0.0220(15) 0.031(2) 0.0036(14) -0.0061(16) -0.0060(15)
N1' 0.040(2) 0.0256(19) 0.026(2) -0.0003(17) -0.0018(17) -0.0018(16)
N1 0.0338(19) 0.031(2) 0.024(2) 0.0022(17) 0.0010(17) 0.0015(15)
C8' 0.037(2) 0.028(2) 0.035(3) -0.0053(19) 0.0025(19) -0.0014(18)
C7' 0.051(3) 0.032(2) 0.033(3) -0.008(2) -0.002(2) 0.004(2)
C3' 0.037(2) 0.0189(19) 0.032(3) -0.0013(17) -0.0002(18) 0.0034(16)
C6 0.044(3) 0.032(2) 0.042(3) -0.004(2) -0.012(2) 0.002(2)
C3 0.039(2) 0.0172(18) 0.032(3) -0.0002(18) 0.0019(19) -0.0025(17)
C16' 0.037(2) 0.028(2) 0.033(3) 0.0008(19) 0.001(2) 0.0005(18)
C5' 0.038(2) 0.042(3) 0.050(3) -0.001(2) 0.006(2) -0.003(2)
C6' 0.043(2) 0.032(2) 0.040(3) -0.007(2) -0.010(2) 0.003(2)
C2' 0.040(2) 0.024(2) 0.031(3) -0.0001(19) -0.0036(19) 0.0021(18)
C7 0.050(3) 0.032(2) 0.031(3) 0.000(2) -0.002(2) -0.004(2)
C4 0.043(2) 0.034(2) 0.036(3) 0.000(2) 0.005(2) -0.002(2)
C2 0.041(2) 0.025(2) 0.026(3) 0.0000(18) -0.0010(19) 0.0029(18)
C1 0.032(2) 0.026(2) 0.025(3) -0.0020(18) 0.0011(18) 0.0037(17)
C12' 0.034(2) 0.031(2) 0.039(3) 0.000(2) 0.001(2) 0.0067(18)
C4' 0.044(2) 0.040(3) 0.032(3) -0.005(2) 0.001(2) -0.004(2)
C11 0.035(2) 0.033(2) 0.028(3) 0.0025(19) 0.0051(19) 0.0002(18)
C8 0.039(2) 0.027(2) 0.030(3) -0.0029(19) 0.0012(19) -0.0028(18)
C11' 0.031(2) 0.033(2) 0.029(3) -0.0007(19) 0.0062(18) 0.0040(17)
C15' 0.040(3) 0.038(2) 0.040(3) -0.008(2) 0.001(2) -0.003(2)
C12 0.041(3) 0.041(3) 0.038(3) -0.007(2) -0.003(2) 0.004(2)
C1' 0.030(2) 0.022(2) 0.032(3) -0.0003(18) 0.0040(19) 0.0017(16)
C5 0.036(2) 0.037(3) 0.057(4) -0.006(2) 0.005(2) -0.003(2)
C9' 0.041(2) 0.032(2) 0.025(3) -0.0052(19) 0.0018(19) 0.0056(19)
C14' 0.035(2) 0.052(3) 0.033(3) -0.001(2) -0.0027(19) 0.004(2)
C13' 0.037(2) 0.045(3) 0.036(3) 0.005(2) 0.001(2) 0.007(2)
C9 0.031(2) 0.027(2) 0.032(3) -0.0013(19) -0.0002(19) 0.0016(17)
C10 0.044(3) 0.037(2) 0.037(3) 0.008(2) 0.005(2) 0.0032(19)
C16 0.045(2) 0.031(2) 0.036(3) 0.003(2) 0.002(2) 0.0060(19)
C15 0.049(3) 0.037(3) 0.044(3) 0.006(2) 0.008(2) 0.012(2)
C13 0.050(3) 0.055(3) 0.043(3) -0.006(3) -0.009(2) 0.011(2)
C10' 0.050(3) 0.053(3) 0.034(3) 0.001(2) 0.006(2) 0.005(2)
C14 0.044(3) 0.057(3) 0.041(3) 0.003(3) -0.004(2) 0.017(2)

loop_
_atom_type_symbol
_atom_type_description
_atom_type_scat_dispersion_real
_atom_type_scat_dispersion_imag
_atom_type_scat_source
C C 0.0181 0.0091 'International Tables Vol C Tables 4.2.6.8 and 6.1.1.4'
H H 0.0000 0.0000 'International Tables Vol C Tables 4.2.6.8 and 6.1.1.4'
N N 0.0311 0.0180 'International Tables Vol C Tables 4.2.6.8 and 6.1.1.4'
O O 0.0492 0.0322 'International Tables Vol C Tables 4.2.6.8 and 6.1.1.4'
Cl Cl 0.3639 0.7018 'International Tables Vol C Tables 4.2.6.8 and 6.1.1.4'

loop_
_geom_angle_atom_site_label_1
_geom_angle_atom_site_label_2
_geom_angle_atom_site_label_3
_geom_angle
_geom_angle_site_symmetry_1
_geom_angle_site_symmetry_3
_geom_angle_publ_flag
C2' O3' H1O' 101(6) . . ?
C2 O3 H1O 105(5) . . ?
C9' N1' H1N' 108(2) . . ?
C9' N1' H2N' 113(3) . . ?
H1N' N1' H2N' 106(4) . . ?
C9' N1' H3N' 110(3) . . ?
H1N' N1' H3N' 108(4) . . ?
H2N' N1' H3N' 112(4) . . ?
C9 N1 H1N 119(3) . . ?
C9 N1 H2N 114(3) . . ?
H1N N1 H2N 104(4) . . ?
C9 N1 H3N 110(3) . . ?
H1N N1 H3N 102(4) . . ?
H2N N1 H3N 108(4) . . ?
C7' C8' C3' 121.6(4) . . ?
C7' C8' H8' 119.2 . . ?
C3' C8' H8' 119.2 . . ?
C8' C7' C6' 119.4(4) . . ?
C8' C7' H7' 120.3 . . ?
C6' C7' H7' 120.3 . . ?
C4' C3' C8' 117.4(4) . . ?
C4' C3' C2' 122.6(4) . . ?
C8' C3' C2' 120.0(4) . . ?
C7 C6 C5 120.8(4) . . ?
C7 C6 Cl1 119.7(4) . . ?
C5 C6 Cl1 119.5(4) . . ?
C4 C3 C8 118.2(4) . . ?
C4 C3 C2 120.5(4) . . ?
C8 C3 C2 121.3(4) . . ?
C15' C16' C11' 111.6(4) . . ?
C15' C16' H16A 109.3 . . ?
C11' C16' H16A 109.3 . . ?
C15' C16' H16B 109.3 . . ?
C11' C16' H16B 109.3 . . ?
H16A C16' H16B 108.0 . . ?
C4' C5' C6' 119.1(4) . . ?
C4' C5' H5' 120.4 . . ?
C6' C5' H5' 120.4 . . ?
C5' C6' C7' 120.4(4) . . ?
C5' C6' Cl1' 120.1(4) . . ?
C7' C6' Cl1' 119.5(4) . . ?
O3' C2' C3' 112.5(3) . . ?
O3' C2' C1' 108.1(4) . . ?
C3' C2' C1' 112.7(3) . . ?
O3' C2' H2' 107.8 . . ?
C3' C2' H2' 107.8 . . ?
C1' C2' H2' 107.8 . . ?
C6 C7 C8 119.7(4) . . ?
C6 C7 H7 120.2 . . ?
C8 C7 H7 120.2 . . ?
C5 C4 C3 121.5(4) . . ?
C5 C4 H4 119.3 . . ?
C3 C4 H4 119.3 . . ?
O3 C2 C3 111.9(3) . . ?
O3 C2 C1 109.2(4) . . ?
C3 C2 C1 110.4(3) . . ?
O3 C2 H2 108.4 . . ?
C3 C2 H2 108.4 . . ?
C1 C2 H2 108.4 . . ?
O1 C1 O2 125.1(4) . . ?
O1 C1 C2 119.5(4) . . ?
O2 C1 C2 115.4(4) . . ?
C13' C12' C11' 112.3(4) . . ?
C13' C12' H12A 109.2 . . ?
C11' C12' H12A 109.2 . . ?
C13' C12' H12B 109.2 . . ?
C11' C12' H12B 109.2 . . ?
H12A C12' H12B 107.9 . . ?
C5' C4' C3' 122.1(4) . . ?
C5' C4' H4' 118.9 . . ?
C3' C4' H4' 118.9 . . ?
C16 C11 C12 110.5(3) . . ?
C16 C11 C9 114.8(4) . . ?
C12 C11 C9 109.7(4) . . ?
C16 C11 H11 107.2 . . ?
C12 C11 H11 107.2 . . ?
C9 C11 H11 107.2 . . ?
C7 C8 C3 121.0(4) . . ?
C7 C8 H8 119.5 . . ?
C3 C8 H8 119.5 . . ?
C9' C11' C12' 112.0(3) . . ?
C9' C11' C16' 114.7(3) . . ?
C12' C11' C16' 110.6(3) . . ?
C9' C11' H11' 106.3 . . ?
C12' C11' H11' 106.3 . . ?
C16' C11' H11' 106.3 . . ?
C14' C15' C16' 110.7(4) . . ?
C14' C15' H15A 109.5 . . ?
C16' C15' H15A 109.5 . . ?
C14' C15' H15B 109.5 . . ?
C16' C15' H15B 109.5 . . ?
H15A C15' H15B 108.1 . . ?
C13 C12 C11 111.3(4) . . ?
C13 C12 H12C 109.4 . . ?
C11 C12 H12C 109.4 . . ?
C13 C12 H12D 109.4 . . ?
C11 C12 H12D 109.4 . . ?
H12C C12 H12D 108.0 . . ?
O1' C1' O2' 125.7(4) . . ?
O1' C1' C2' 117.8(4) . . ?
O2' C1' C2' 116.5(4) . . ?
C6 C5 C4 118.9(4) . . ?
C6 C5 H5 120.6 . . ?
C4 C5 H5 120.6 . . ?
N1' C9' C11' 112.9(3) . . ?
N1' C9' C10' 107.2(4) . . ?
C11' C9' C10' 113.7(4) . . ?
N1' C9' H9' 107.6 . . ?
C11' C9' H9' 107.6 . . ?
C10' C9' H9' 107.6 . . ?
C15' C14' C13' 111.0(4) . . ?
C15' C14' H14A 109.4 . . ?
C13' C14' H14A 109.4 . . ?
C15' C14' H14B 109.4 . . ?
C13' C14' H14B 109.4 . . ?
H14A C14' H14B 108.0 . . ?
C14' C13' C12' 111.0(4) . . ?
C14' C13' H13A 109.4 . . ?
C12' C13' H13A 109.4 . . ?
C14' C13' H13B 109.4 . . ?
C12' C13' H13B 109.4 . . ?
H13A C13' H13B 108.0 . . ?
N1 C9 C10 108.3(4) . . ?
N1 C9 C11 110.9(3) . . ?
C10 C9 C11 115.4(3) . . ?
N1 C9 H9 107.3 . . ?
C10 C9 H9 107.3 . . ?
C11 C9 H9 107.3 . . ?
C9 C10 H10A 109.5 . . ?
C9 C10 H10B 109.5 . . ?
H10A C10 H10B 109.5 . . ?
C9 C10 H10C 109.5 . . ?
H10A C10 H10C 109.5 . . ?
H10B C10 H10C 109.5 . . ?
C15 C16 C11 111.1(4) . . ?
C15 C16 H16C 109.4 . . ?
C11 C16 H16C 109.4 . . ?
C15 C16 H16D 109.4 . . ?
C11 C16 H16D 109.4 . . ?
H16C C16 H16D 108.0 . . ?
C14 C15 C16 111.6(4) . . ?
C14 C15 H15C 109.3 . . ?
C16 C15 H15C 109.3 . . ?
C14 C15 H15D 109.3 . . ?
C16 C15 H15D 109.3 . . ?
H15C C15 H15D 108.0 . . ?
C12 C13 C14 111.1(4) . . ?
C12 C13 H13C 109.4 . . ?
C14 C13 H13C 109.4 . . ?
C12 C13 H13D 109.4 . . ?
C14 C13 H13D 109.4 . . ?
H13C C13 H13D 108.0 . . ?
C9' C10' H10D 109.5 . . ?
C9' C10' H10E 109.5 . . ?
H10D C10' H10E 109.5 . . ?
C9' C10' H10F 109.5 . . ?
H10D C10' H10F 109.5 . . ?
H10E C10' H10F 109.5 . . ?
C13 C14 C15 111.5(4) . . ?
C13 C14 H14C 109.3 . . ?
C15 C14 H14C 109.3 . . ?
C13 C14 H14D 109.3 . . ?
C15 C14 H14D 109.3 . . ?
H14C C14 H14D 108.0 . . ?

loop_
_geom_bond_atom_site_label_1
_geom_bond_atom_site_label_2
_geom_bond_distance
_geom_bond_site_symmetry_2
_geom_bond_publ_flag
Cl1' C6' 1.738(5) . ?
Cl1 C6 1.739(5) . ?
O1' C1' 1.250(5) . ?
O3' C2' 1.411(5) . ?
O3' H1O' 0.87(9) . ?
O2' C1' 1.258(5) . ?
O2 C1 1.258(5) . ?
O1 C1 1.248(5) . ?
O3 C2 1.415(5) . ?
O3 H1O 0.74(6) . ?
N1' C9' 1.504(5) . ?
N1' H1N' 1.04(5) . ?
N1' H2N' 0.86(5) . ?
N1' H3N' 0.93(5) . ?
N1 C9 1.495(5) . ?
N1 H1N 1.00(6) . ?
N1 H2N 0.90(4) . ?
N1 H3N 0.90(5) . ?
C8' C7' 1.371(6) . ?
C8' C3' 1.399(6) . ?
C8' H8' 0.9300 . ?
C7' C6' 1.385(6) . ?
C7' H7' 0.9300 . ?
C3' C4' 1.379(6) . ?
C3' C2' 1.504(6) . ?
C6 C7 1.376(6) . ?
C6 C5 1.379(7) . ?
C3 C4 1.387(6) . ?
C3 C8 1.388(6) . ?
C3 C2 1.507(6) . ?
C16' C15' 1.520(6) . ?
C16' C11' 1.531(5) . ?
C16' H16A 0.9700 . ?
C16' H16B 0.9700 . ?
C5' C4' 1.378(6) . ?
C5' C6' 1.380(6) . ?
C5' H5' 0.9300 . ?
C2' C1' 1.546(5) . ?
C2' H2' 0.9800 . ?
C7 C8 1.376(6) . ?
C7 H7 0.9300 . ?
C4 C5 1.382(6) . ?
C4 H4 0.9300 . ?
C2 C1 1.547(5) . ?
C2 H2 0.9800 . ?
C12' C13' 1.526(6) . ?
C12' C11' 1.529(6) . ?
C12' H12A 0.9700 . ?
C12' H12B 0.9700 . ?
C4' H4' 0.9300 . ?
C11 C16 1.527(6) . ?
C11 C12 1.529(6) . ?
C11 C9 1.532(6) . ?
C11 H11 0.9800 . ?
C8 H8 0.9300 . ?
C11' C9' 1.520(6) . ?
C11' H11' 0.9800 . ?
C15' C14' 1.518(7) . ?
C15' H15A 0.9700 . ?
C15' H15B 0.9700 . ?
C12 C13 1.517(7) . ?
C12 H12C 0.9700 . ?
C12 H12D 0.9700 . ?
C5 H5 0.9300 . ?
C9' C10' 1.522(6) . ?
C9' H9' 0.9800 . ?
C14' C13' 1.524(6) . ?
C14' H14A 0.9700 . ?
C14' H14B 0.9700 . ?
C13' H13A 0.9700 . ?
C13' H13B 0.9700 . ?
C9 C10 1.521(6) . ?
C9 H9 0.9800 . ?
C10 H10A 0.9600 . ?
C10 H10B 0.9600 . ?
C10 H10C 0.9600 . ?
C16 C15 1.527(6) . ?
C16 H16C 0.9700 . ?
C16 H16D 0.9700 . ?
C15 C14 1.520(7) . ?
C15 H15C 0.9700 . ?
C15 H15D 0.9700 . ?
C13 C14 1.519(7) . ?
C13 H13C 0.9700 . ?
C13 H13D 0.9700 . ?
C10' H10D 0.9600 . ?
C10' H10E 0.9600 . ?
C10' H10F 0.9600 . ?
C14 H14C 0.9700 . ?
C14 H14D 0.9700 . ?

loop_
_geom_torsion_atom_site_label_1
_geom_torsion_atom_site_label_2
_geom_torsion_atom_site_label_3
_geom_torsion_atom_site_label_4
_geom_torsion
_geom_torsion_site_symmetry_1
_geom_torsion_site_symmetry_2
_geom_torsion_site_symmetry_3
_geom_torsion_site_symmetry_4
_geom_torsion_publ_flag
C3' C8' C7' C6' 0.4(6) . . . . ?
C7' C8' C3' C4' -0.1(6) . . . . ?
C7' C8' C3' C2' 178.0(4) . . . . ?
C4' C5' C6' C7' -0.6(7) . . . . ?
C4' C5' C6' Cl1' -179.8(4) . . . . ?
C8' C7' C6' C5' 0.0(6) . . . . ?
C8' C7' C6' Cl1' 179.2(3) . . . . ?
C4' C3' C2' O3' -25.7(5) . . . . ?
C8' C3' C2' O3' 156.3(4) . . . . ?
C4' C3' C2' C1' 96.8(5) . . . . ?
C8' C3' C2' C1' -81.3(5) . . . . ?
C5 C6 C7 C8 1.8(7) . . . . ?
Cl1 C6 C7 C8 -177.9(3) . . . . ?
C8 C3 C4 C5 -0.4(6) . . . . ?
C2 C3 C4 C5 177.6(4) . . . . ?
C4 C3 C2 O3 31.7(5) . . . . ?
C8 C3 C2 O3 -150.3(4) . . . . ?
C4 C3 C2 C1 -90.1(5) . . . . ?
C8 C3 C2 C1 87.9(5) . . . . ?
O3 C2 C1 O1 7.0(5) . . . . ?
C3 C2 C1 O1 130.4(4) . . . . ?
O3 C2 C1 O2 -173.3(3) . . . . ?
C3 C2 C1 O2 -49.9(5) . . . . ?
C6' C5' C4' C3' 0.9(7) . . . . ?
C8' C3' C4' C5' -0.6(6) . . . . ?
C2' C3' C4' C5' -178.6(4) . . . . ?
C6 C7 C8 C3 -1.6(6) . . . . ?
C4 C3 C8 C7 0.9(6) . . . . ?
C2 C3 C8 C7 -177.1(4) . . . . ?
C13' C12' C11' C9' 177.4(3) . . . . ?
C13' C12' C11' C16' -53.3(4) . . . . ?
C15' C16' C11' C9' -177.6(4) . . . . ?
C15' C16' C11' C12' 54.6(5) . . . . ?
C11' C16' C15' C14' -57.1(5) . . . . ?
C16 C11 C12 C13 56.6(5) . . . . ?
C9 C11 C12 C13 -175.9(4) . . . . ?
O3' C2' C1' O1' -25.3(5) . . . . ?
C3' C2' C1' O1' -150.2(4) . . . . ?
O3' C2' C1' O2' 156.9(3) . . . . ?
C3' C2' C1' O2' 31.9(5) . . . . ?
C7 C6 C5 C4 -1.3(7) . . . . ?
Cl1 C6 C5 C4 178.4(3) . . . . ?
C3 C4 C5 C6 0.6(7) . . . . ?
C12' C11' C9' N1' 76.6(4) . . . . ?
C16' C11' C9' N1' -50.5(5) . . . . ?
C12' C11' C9' C10' -160.9(3) . . . . ?
C16' C11' C9' C10' 72.0(5) . . . . ?
C16' C15' C14' C13' 57.5(5) . . . . ?
C15' C14' C13' C12' -56.0(5) . . . . ?
C11' C12' C13' C14' 54.3(5) . . . . ?
C16 C11 C9 N1 -83.5(4) . . . . ?
C12 C11 C9 N1 151.4(4) . . . . ?
C16 C11 C9 C10 40.1(5) . . . . ?
C12 C11 C9 C10 -85.0(5) . . . . ?
C12 C11 C16 C15 -55.6(5) . . . . ?
C9 C11 C16 C15 179.8(4) . . . . ?
C11 C16 C15 C14 54.9(5) . . . . ?
C11 C12 C13 C14 -56.4(5) . . . . ?
C12 C13 C14 C15 55.3(6) . . . . ?
C16 C15 C14 C13 -54.7(5) . . . . ?
